data_7206509
loop_
_publ_author_name
'Liu, Lei-Lei'
'Ren, Zhi-Gang'
'Wan, Li-Min'
'Ding, Hong-Ye'
'Lang, Jian-Ping'

_publ_section_title
;
 Inclusion of unique four-clawed crown-like nitrate--water cluster
 [(NO3)6(H2O)6]6&#x2212; anions into the inter-spaces of a 3D H--bonded
 cationic net formed by a cationic calix[4]arene
;
_journal_issue 19
_journal_name_full CrystEngComm
_journal_page_first 5718
_journal_paper_doi 10.1039/c1ce05377a
_journal_volume 13
_journal_year 2011
_chemical_formula_moiety 'C40 H55 N4 O4, 3(N O3), 2(C2 H3 N), 3(H2 O)'
_chemical_formula_sum 'C44 H67 N9 O16'
_chemical_formula_weight 978.07
_chemical_name_systematic
;
?
;
_space_group_IT_number 2
_symmetry_cell_setting triclinic
_symmetry_space_group_name_Hall '-P 1'
_symmetry_space_group_name_H-M 'P -1'
_atom_sites_solution_hydrogens geom
_atom_sites_solution_primary direct
_atom_sites_solution_secondary difmap
_audit_creation_method SHELXL-97
_cell_angle_alpha 92.13(3)
_cell_angle_beta 105.50(3)
_cell_angle_gamma 101.33(3)
_cell_formula_units_Z 2
_cell_length_a 13.498(3)
_cell_length_b 13.840(3)
_cell_length_c 13.990(3)
_cell_measurement_reflns_used 9101
_cell_measurement_temperature 223(2)
_cell_measurement_theta_max 27.5165
_cell_measurement_theta_min 3.0100
_cell_volume 2458.2(11)
_computing_cell_refinement 'CrystalClear, Ver. 1.30 (Rigaku/MSC, 2001)'
_computing_data_collection 'CrystalClear, Ver. 1.30 (Rigaku/MSC, 2001)'
_computing_data_reduction 'CrystalStructure, Ver. 3.60 (Rigaku/MSC, 2004)'
_computing_molecular_graphics 'SHELXL-97 (Sheldrick, 1997)'
_computing_publication_material 'SHELXL-97 (Sheldrick, 1997)'
_computing_structure_refinement 'SHELXL-97 (Sheldrick, 1997)'
_computing_structure_solution 'SHELXS-97 (Sheldrick, 1990)'
_diffrn_ambient_temperature 223(2)
_diffrn_measured_fraction_theta_full 0.993
_diffrn_measured_fraction_theta_max 0.993
_diffrn_measurement_device_type 'Rigaku Mercury'
_diffrn_measurement_method \w
_diffrn_radiation_monochromator graphite
_diffrn_radiation_source 'fine-focus sealed tube'
_diffrn_radiation_type MoK\a
_diffrn_radiation_wavelength 0.71073
_diffrn_reflns_av_R_equivalents 0.0496
_diffrn_reflns_av_sigmaI/netI 0.0676
_diffrn_reflns_limit_h_max 14
_diffrn_reflns_limit_h_min -16
_diffrn_reflns_limit_k_max 16
_diffrn_reflns_limit_k_min -16
_diffrn_reflns_limit_l_max 16
_diffrn_reflns_limit_l_min -16
_diffrn_reflns_number 20473
_diffrn_reflns_theta_full 25.00
_diffrn_reflns_theta_max 25.00
_diffrn_reflns_theta_min 3.01
_diffrn_standards_decay_% 0
_diffrn_standards_interval_count 0
_diffrn_standards_interval_time 0
_diffrn_standards_number 0
_exptl_absorpt_coefficient_mu 0.101
_exptl_absorpt_correction_T_max 0.9800
_exptl_absorpt_correction_T_min 0.9606
_exptl_absorpt_correction_type multi-scan
_exptl_absorpt_process_details 'Jacobson, R. (1998) Private communication to Rigaku Corp.'
_exptl_crystal_colour Colorless
_exptl_crystal_density_diffrn 1.321
_exptl_crystal_density_method 'not measured'
_exptl_crystal_description Prism
_exptl_crystal_F_000 1044
_exptl_crystal_size_max 0.40
_exptl_crystal_size_mid 0.20
_exptl_crystal_size_min 0.20
_refine_diff_density_max 0.640
_refine_diff_density_min -0.364
_refine_diff_density_rms 0.058
_refine_ls_extinction_method none
_refine_ls_goodness_of_fit_ref 1.061
_refine_ls_hydrogen_treatment mixed
_refine_ls_matrix_type full
_refine_ls_number_parameters 659
_refine_ls_number_reflns 8593
_refine_ls_number_restraints 321
_refine_ls_restrained_S_all 1.049
_refine_ls_R_factor_all 0.1181
_refine_ls_R_factor_gt 0.0716
_refine_ls_shift/su_max 0.001
_refine_ls_shift/su_mean 0.000
_refine_ls_structure_factor_coef Fsqd
_refine_ls_weighting_details 'calc w=1/[\s^2^(Fo^2^)+(0.1056P)^2^+0.3716P] where P=(Fo^2^+2Fc^2^)/3'
_refine_ls_weighting_scheme calc
_refine_ls_wR_factor_gt 0.1772
_refine_ls_wR_factor_ref 0.2045
_reflns_number_gt 5423
_reflns_number_total 8593
_reflns_threshold_expression >2sigma(I)
_cod_data_source_file c1ce05377a.txt
_cod_data_source_block 2
_cod_original_cell_volume 2458.1(9)
_cod_database_code 7206509

loop_
_symmetry_equiv_pos_as_xyz
'x, y, z'
'-x, -y, -z'

loop_
_atom_site_label
_atom_site_type_symbol
_atom_site_fract_x
_atom_site_fract_y
_atom_site_fract_z
_atom_site_U_iso_or_equiv
_atom_site_adp_type
_atom_site_occupancy
_atom_site_symmetry_multiplicity
_atom_site_calc_flag
_atom_site_refinement_flags
_atom_site_disorder_assembly
_atom_site_disorder_group
C1 C 0.0942(2) 0.4109(2) 0.0333(2) 0.0306(7) Uani 1 1 d . . .
C2 C 0.0148(2) 0.3711(2) 0.0769(2) 0.0301(7) Uani 1 1 d . . .
C3 C 0.0034(2) 0.4214(2) 0.1592(2) 0.0330(7) Uani 1 1 d . . .
H3 H -0.0494 0.3940 0.1885 0.040 Uiso 1 1 calc R . .
C4 C 0.0699(3) 0.5122(2) 0.1986(2) 0.0349(7) Uani 1 1 d . . .
C5 C 0.1460(2) 0.5542(2) 0.1537(2) 0.0346(7) Uani 1 1 d . . .
H5 H 0.1889 0.6169 0.1791 0.041 Uiso 1 1 calc R . .
C6 C 0.1594(2) 0.5045(2) 0.0718(2) 0.0324(7) Uani 1 1 d . . .
C7 C 0.1613(3) 0.5720(3) 0.3730(3) 0.0552(10) Uani 1 1 d . . .
H7A H 0.2215 0.6062 0.3530 0.083 Uiso 1 1 calc R . .
H7B H 0.1693 0.5054 0.3871 0.083 Uiso 1 1 calc R . .
H7C H 0.1570 0.6076 0.4323 0.083 Uiso 1 1 calc R . .
C8 C -0.0288(3) 0.5186(3) 0.3252(3) 0.0548(10) Uani 1 1 d . . .
H8A H -0.0213 0.4525 0.3417 0.082 Uiso 1 1 calc R . .
H8B H -0.0939 0.5145 0.2731 0.082 Uiso 1 1 calc R . .
H8C H -0.0304 0.5572 0.3839 0.082 Uiso 1 1 calc R . .
C9 C 0.0489(3) 0.6706(2) 0.2686(3) 0.0488(9) Uani 1 1 d . . .
H9A H -0.0089 0.6677 0.2091 0.073 Uiso 1 1 calc R . .
H9B H 0.1133 0.7083 0.2585 0.073 Uiso 1 1 calc R . .
H9C H 0.0340 0.7022 0.3246 0.073 Uiso 1 1 calc R . .
C10 C 0.2457(2) 0.5518(2) 0.0263(2) 0.0336(7) Uani 1 1 d . . .
H10A H 0.2232 0.5317 -0.0455 0.040 Uiso 1 1 calc R . .
H10B H 0.2554 0.6240 0.0352 0.040 Uiso 1 1 calc R . .
C11 C 0.3706(2) 0.4351(2) 0.0378(2) 0.0307(7) Uani 1 1 d . . .
C12 C 0.3504(2) 0.5235(2) 0.0721(2) 0.0305(7) Uani 1 1 d . . .
C13 C 0.4256(3) 0.5838(2) 0.1486(2) 0.0350(7) Uani 1 1 d . . .
H13 H 0.4118 0.6426 0.1728 0.042 Uiso 1 1 calc R . .
C14 C 0.5213(3) 0.5590(2) 0.1905(2) 0.0366(7) Uani 1 1 d . . .
C15 C 0.5409(2) 0.4710(2) 0.1581(2) 0.0335(7) Uani 1 1 d . . .
H15 H 0.6057 0.4540 0.1872 0.040 Uiso 1 1 calc R . .
C16 C 0.4653(2) 0.4074(2) 0.0827(2) 0.0303(7) Uani 1 1 d . . .
C17 C 0.6182(4) 0.7312(3) 0.2432(4) 0.0872(16) Uani 1 1 d U . .
H17A H 0.6656 0.7758 0.2989 0.131 Uiso 1 1 calc R . .
H17B H 0.5510 0.7509 0.2239 0.131 Uiso 1 1 calc R . .
H17C H 0.6483 0.7340 0.1874 0.131 Uiso 1 1 calc R . .
C18 C 0.5679(5) 0.6240(5) 0.3637(3) 0.115(2) Uani 1 1 d U . .
H18A H 0.5584 0.5567 0.3825 0.172 Uiso 1 1 calc R . .
H18B H 0.5018 0.6454 0.3516 0.172 Uiso 1 1 calc R . .
H18C H 0.6207 0.6675 0.4170 0.172 Uiso 1 1 calc R . .
C19 C 0.7088(4) 0.6057(4) 0.2900(4) 0.0950(17) Uani 1 1 d U . .
H19A H 0.7101 0.5433 0.3191 0.142 Uiso 1 1 calc R . .
H19B H 0.7603 0.6583 0.3350 0.142 Uiso 1 1 calc R . .
H19C H 0.7256 0.6015 0.2270 0.142 Uiso 1 1 calc R . .
C20 C 0.4836(2) 0.3072(2) 0.0539(2) 0.0327(7) Uani 1 1 d . . .
H20A H 0.5593 0.3101 0.0683 0.039 Uiso 1 1 calc R . .
H20B H 0.4517 0.2894 -0.0178 0.039 Uiso 1 1 calc R . .
C21 C 0.3396(2) 0.1640(2) 0.0699(2) 0.0308(7) Uani 1 1 d . . .
C22 C 0.4355(2) 0.2292(2) 0.1115(2) 0.0297(7) Uani 1 1 d . . .
C23 C 0.4871(3) 0.2262(2) 0.2118(2) 0.0337(7) Uani 1 1 d . . .
H23 H 0.5528 0.2687 0.2411 0.040 Uiso 1 1 calc R . .
C24 C 0.4411(2) 0.1602(2) 0.2684(2) 0.0322(7) Uani 1 1 d . . .
C25 C 0.3461(2) 0.0966(2) 0.2265(2) 0.0337(7) Uani 1 1 d . . .
H25 H 0.3169 0.0518 0.2655 0.040 Uiso 1 1 calc R . .
C26 C 0.2925(2) 0.0976(2) 0.1268(2) 0.0311(7) Uani 1 1 d . . .
C27 C 0.5668(3) 0.0798(3) 0.3782(3) 0.0681(12) Uani 1 1 d . . .
H27A H 0.6144 0.0978 0.3376 0.102 Uiso 1 1 calc R . .
H27B H 0.5213 0.0156 0.3524 0.102 Uiso 1 1 calc R . .
H27C H 0.6072 0.0770 0.4464 0.102 Uiso 1 1 calc R . .
C28 C 0.5715(4) 0.2528(3) 0.4235(3) 0.0681(12) Uani 1 1 d . . .
H28A H 0.5318 0.3046 0.4123 0.102 Uiso 1 1 calc R . .
H28B H 0.6299 0.2677 0.3946 0.102 Uiso 1 1 calc R . .
H28C H 0.5982 0.2489 0.4946 0.102 Uiso 1 1 calc R . .
C29 C 0.4278(3) 0.1269(3) 0.4384(2) 0.0560(10) Uani 1 1 d . . .
H29A H 0.3863 0.0606 0.4152 0.084 Uiso 1 1 calc R . .
H29B H 0.3813 0.1730 0.4331 0.084 Uiso 1 1 calc R . .
H29C H 0.4682 0.1286 0.5073 0.084 Uiso 1 1 calc R . .
C30 C 0.1855(2) 0.0295(2) 0.0820(2) 0.0327(7) Uani 1 1 d . . .
H30A H 0.1725 0.0204 0.0096 0.039 Uiso 1 1 calc R . .
H30B H 0.1867 -0.0354 0.1075 0.039 Uiso 1 1 calc R . .
C31 C 0.0597(2) 0.1476(2) 0.0577(2) 0.0301(7) Uani 1 1 d . . .
C32 C 0.0957(2) 0.0673(2) 0.1046(2) 0.0300(7) Uani 1 1 d . . .
C33 C 0.0462(2) 0.0220(2) 0.1714(2) 0.0320(7) Uani 1 1 d . . .
H33 H 0.0685 -0.0324 0.2020 0.038 Uiso 1 1 calc R . .
C34 C -0.0359(2) 0.0560(2) 0.1937(2) 0.0309(7) Uani 1 1 d . . .
C35 C -0.0670(2) 0.1380(2) 0.1516(2) 0.0305(7) Uani 1 1 d . . .
H35 H -0.1204 0.1628 0.1693 0.037 Uiso 1 1 calc R . .
C36 C -0.0199(2) 0.1840(2) 0.0832(2) 0.0304(7) Uani 1 1 d . . .
C37 C -0.0431(3) 0.0675(3) 0.3658(2) 0.0529(10) Uani 1 1 d . . .
H37A H -0.0534 0.1346 0.3587 0.079 Uiso 1 1 calc R . .
H37B H 0.0316 0.0686 0.3892 0.079 Uiso 1 1 calc R . .
H37C H -0.0778 0.0383 0.4135 0.079 Uiso 1 1 calc R . .
C38 C -0.0739(3) -0.0969(2) 0.2792(3) 0.0459(8) Uani 1 1 d . . .
H38A H 0.0002 -0.0955 0.3083 0.069 Uiso 1 1 calc R . .
H38B H -0.0982 -0.1353 0.2148 0.069 Uiso 1 1 calc R . .
H38C H -0.1138 -0.1268 0.3228 0.069 Uiso 1 1 calc R . .
C39 C -0.2059(3) 0.0009(2) 0.2343(2) 0.0403(8) Uani 1 1 d . . .
H39A H -0.2364 -0.0378 0.1702 0.060 Uiso 1 1 calc R . .
H39B H -0.2194 0.0671 0.2287 0.060 Uiso 1 1 calc R . .
H39C H -0.2373 -0.0305 0.2832 0.060 Uiso 1 1 calc R . .
C40 C -0.0586(2) 0.2718(2) 0.0354(2) 0.0325(7) Uani 1 1 d . . .
H40A H -0.0678 0.2628 -0.0364 0.039 Uiso 1 1 calc R . .
H40B H -0.1277 0.2726 0.0452 0.039 Uiso 1 1 calc R . .
C41 C 0.4591(4) 0.9161(4) 0.0866(4) 0.0798(13) Uani 1 1 d U . .
C42 C 0.3620(4) 0.8815(4) 0.0115(4) 0.0871(15) Uani 1 1 d U . .
H42A H 0.3288 0.9367 -0.0075 0.131 Uiso 1 1 calc R . .
H42B H 0.3158 0.8330 0.0372 0.131 Uiso 1 1 calc R . .
H42C H 0.3752 0.8512 -0.0462 0.131 Uiso 1 1 calc R . .
C43 C 0.6700(4) 0.6208(4) 0.6720(4) 0.0816(14) Uani 1 1 d U . .
C44 C 0.7505(4) 0.6730(3) 0.7522(3) 0.0642(11) Uani 1 1 d U . .
H44A H 0.7979 0.6303 0.7801 0.096 Uiso 1 1 calc R . .
H44B H 0.7207 0.6950 0.8028 0.096 Uiso 1 1 calc R . .
H44C H 0.7892 0.7300 0.7295 0.096 Uiso 1 1 calc R . .
N1 N 0.0619(2) 0.56710(18) 0.28973(19) 0.0387(6) Uani 1 1 d . . .
N2 N 0.6023(2) 0.62740(19) 0.2731(2) 0.0436(7) Uani 1 1 d U . .
N3 N 0.5012(2) 0.15571(19) 0.37571(18) 0.0400(6) Uani 1 1 d . . .
N4 N -0.0891(2) 0.00695(17) 0.26643(18) 0.0347(6) Uani 1 1 d . . .
N5 N -0.2405(2) 0.3131(2) 0.2568(3) 0.0545(8) Uani 1 1 d U . .
N6 N 0.1188(4) 0.2805(3) 0.4671(3) 0.0856(13) Uani 1 1 d U . .
N7 N -0.3230(3) 0.1780(2) 0.7142(3) 0.0569(8) Uani 1 1 d DU . .
N8 N 0.5363(4) 0.9432(5) 0.1453(4) 0.1243(19) Uani 1 1 d U . .
N9 N 0.6044(6) 0.5758(6) 0.6086(4) 0.174(3) Uani 1 1 d U . .
O1 O 0.10946(16) 0.36045(14) -0.04325(14) 0.0333(5) Uani 1 1 d . . .
O2 O 0.30191(19) 0.37480(16) -0.03976(16) 0.0402(5) Uani 1 1 d . . .
H2A H 0.233(3) 0.376(3) -0.039(3) 0.060 Uiso 1 1 d . . .
O3 O 0.29015(19) 0.16366(16) -0.02969(15) 0.0389(5) Uani 1 1 d . . .
H3A H 0.226(3) 0.169(3) -0.037(3) 0.058 Uiso 1 1 d . . .
O1W O -0.2452(3) -0.0901(2) 0.4433(2) 0.0826(9) Uani 1 1 d . . .
HW1A H -0.2321 -0.0436 0.4893 0.124 Uiso 1 1 d R . .
HW1B H -0.2384 -0.1439 0.4691 0.124 Uiso 1 1 d R . .
O2W O -0.1800(3) 0.0739(2) 0.5819(2) 0.0819(9) Uani 1 1 d . . .
HW2A H -0.1633 0.1208 0.5477 0.123 Uiso 1 1 d R . .
HW2B H -0.2055 0.0889 0.6285 0.123 Uiso 1 1 d R . .
O3W O -0.1325(3) 0.2399(2) 0.4882(2) 0.0885(10) Uani 1 1 d . . .
HW3A H -0.1671 0.2445 0.4288 0.133 Uiso 1 1 d R . .
HW3B H -0.0658 0.2569 0.5020 0.133 Uiso 1 1 d R . .
O4 O 0.10424(17) 0.18588(15) -0.01213(15) 0.0359(5) Uani 1 1 d D . .
H4A H 0.097(3) 0.2464(16) -0.018(3) 0.054 Uiso 1 1 d D . .
O5 O -0.2446(3) 0.3328(3) 0.1714(2) 0.1031(13) Uani 1 1 d U . .
O6 O -0.2288(3) 0.2299(2) 0.2824(2) 0.0851(10) Uani 1 1 d U . .
O7 O -0.2510(3) 0.3731(2) 0.3188(3) 0.0796(9) Uani 1 1 d U . .
O8 O 0.0701(4) 0.3245(3) 0.4055(4) 0.151(2) Uani 1 1 d U . .
O9 O 0.0867(3) 0.2500(3) 0.5386(2) 0.0923(10) Uani 1 1 d U . .
O10 O 0.2002(4) 0.2564(3) 0.4570(3) 0.1074(13) Uani 1 1 d U . .
O11 O -0.3667(6) 0.2504(4) 0.7036(9) 0.120(3) Uani 0.744(19) 1 d PDU A 1
O12 O -0.2546(7) 0.1744(8) 0.7855(6) 0.118(5) Uani 0.744(19) 1 d PDU A 1
O13 O -0.3535(6) 0.1164(4) 0.6402(5) 0.0716(19) Uani 0.744(19) 1 d PDU A 1
O11A O -0.327(2) 0.2368(14) 0.777(2) 0.104(9) Uani 0.256(19) 1 d PDU A 2
O12A O -0.2433(14) 0.1352(13) 0.7374(19) 0.071(5) Uani 0.256(19) 1 d PDU A 2
O13A O -0.383(2) 0.149(3) 0.642(2) 0.132(10) Uani 0.256(19) 1 d PDU A 2

loop_
_atom_site_aniso_label
_atom_site_aniso_U_11
_atom_site_aniso_U_22
_atom_site_aniso_U_33
_atom_site_aniso_U_23
_atom_site_aniso_U_13
_atom_site_aniso_U_12
C1 0.0259(17) 0.0293(15) 0.0324(15) 0.0084(13) -0.0001(13) 0.0067(13)
C2 0.0220(16) 0.0289(14) 0.0367(16) 0.0084(13) 0.0017(13) 0.0074(13)
C3 0.0257(17) 0.0308(15) 0.0415(17) 0.0115(14) 0.0076(14) 0.0049(14)
C4 0.0319(18) 0.0319(15) 0.0387(17) 0.0032(14) 0.0042(14) 0.0099(14)
C5 0.0300(18) 0.0264(14) 0.0422(17) 0.0073(13) 0.0044(14) 0.0013(14)
C6 0.0261(17) 0.0285(15) 0.0416(17) 0.0115(14) 0.0045(14) 0.0090(14)
C7 0.057(3) 0.061(2) 0.0438(19) 0.0041(18) 0.0022(18) 0.018(2)
C8 0.057(3) 0.053(2) 0.058(2) -0.0013(18) 0.030(2) 0.0041(19)
C9 0.060(3) 0.0376(17) 0.0470(19) 0.0031(15) 0.0091(18) 0.0159(18)
C10 0.0338(18) 0.0291(14) 0.0383(16) 0.0119(13) 0.0098(14) 0.0062(14)
C11 0.0300(17) 0.0326(15) 0.0292(15) 0.0083(13) 0.0108(14) 0.0013(14)
C12 0.0283(17) 0.0306(15) 0.0322(15) 0.0105(13) 0.0103(14) 0.0014(14)
C13 0.0357(19) 0.0290(15) 0.0405(17) 0.0057(14) 0.0124(15) 0.0045(15)
C14 0.0344(19) 0.0336(16) 0.0355(16) 0.0037(14) 0.0050(15) -0.0012(15)
C15 0.0301(18) 0.0362(16) 0.0350(16) 0.0074(14) 0.0102(15) 0.0064(14)
C16 0.0305(18) 0.0330(15) 0.0282(15) 0.0089(13) 0.0122(14) 0.0018(14)
C17 0.092(4) 0.054(2) 0.081(3) -0.002(2) -0.009(3) -0.018(2)
C18 0.097(4) 0.167(5) 0.044(2) -0.031(3) 0.028(3) -0.062(4)
C19 0.050(3) 0.104(4) 0.105(4) -0.044(3) -0.011(3) 0.013(3)
C20 0.0301(18) 0.0377(16) 0.0310(15) 0.0038(13) 0.0122(14) 0.0037(14)
C21 0.0313(18) 0.0299(15) 0.0318(16) 0.0000(13) 0.0079(14) 0.0101(14)
C22 0.0304(18) 0.0298(15) 0.0315(15) 0.0045(13) 0.0123(14) 0.0075(14)
C23 0.0272(17) 0.0335(15) 0.0387(17) 0.0033(13) 0.0092(14) 0.0026(14)
C24 0.0288(18) 0.0349(15) 0.0319(15) 0.0072(13) 0.0071(14) 0.0061(14)
C25 0.0308(19) 0.0315(15) 0.0393(17) 0.0102(13) 0.0105(14) 0.0056(14)
C26 0.0319(18) 0.0235(14) 0.0381(16) -0.0002(13) 0.0098(14) 0.0066(13)
C27 0.063(3) 0.090(3) 0.055(2) 0.021(2) 0.004(2) 0.039(3)
C28 0.070(3) 0.067(3) 0.040(2) 0.0086(19) -0.004(2) -0.022(2)
C29 0.049(2) 0.077(3) 0.0375(19) 0.0146(18) 0.0112(17) 0.002(2)
C30 0.0299(18) 0.0248(14) 0.0415(17) 0.0035(13) 0.0083(14) 0.0035(13)
C31 0.0282(17) 0.0260(14) 0.0297(15) -0.0017(12) 0.0030(13) -0.0012(13)
C32 0.0263(17) 0.0267(14) 0.0309(15) -0.0027(12) 0.0026(13) -0.0001(13)
C33 0.0310(18) 0.0257(14) 0.0352(16) 0.0037(13) 0.0047(14) 0.0027(13)
C34 0.0327(18) 0.0282(14) 0.0278(15) 0.0019(12) 0.0074(13) -0.0010(13)
C35 0.0262(17) 0.0281(14) 0.0332(15) 0.0011(13) 0.0043(13) 0.0023(13)
C36 0.0256(17) 0.0254(14) 0.0329(15) 0.0006(12) 0.0000(13) 0.0004(13)
C37 0.056(3) 0.059(2) 0.0340(18) -0.0018(16) 0.0119(18) -0.0077(19)
C38 0.048(2) 0.0376(17) 0.057(2) 0.0202(16) 0.0206(18) 0.0092(16)
C39 0.0307(19) 0.0426(17) 0.0450(18) 0.0065(15) 0.0110(15) 0.0009(15)
C40 0.0246(17) 0.0315(15) 0.0373(16) 0.0063(13) 0.0033(13) 0.0035(13)
C41 0.065(3) 0.085(3) 0.090(3) 0.004(3) 0.015(3) 0.029(3)
C42 0.068(3) 0.086(3) 0.099(4) -0.014(3) 0.008(3) 0.020(3)
C43 0.071(4) 0.095(3) 0.071(3) 0.009(3) 0.020(3) -0.001(3)
C44 0.075(3) 0.074(3) 0.048(2) 0.011(2) 0.009(2) 0.034(2)
N1 0.0360(16) 0.0361(14) 0.0425(15) 0.0051(12) 0.0087(13) 0.0073(12)
N2 0.0403(17) 0.0412(15) 0.0418(15) -0.0058(13) 0.0026(13) 0.0053(13)
N3 0.0334(16) 0.0461(15) 0.0364(14) 0.0134(12) 0.0068(12) 0.0012(13)
N4 0.0366(16) 0.0322(13) 0.0330(13) 0.0034(11) 0.0079(12) 0.0048(12)
N5 0.0359(18) 0.064(2) 0.068(2) 0.0253(18) 0.0192(16) 0.0115(16)
N6 0.076(3) 0.062(2) 0.082(3) 0.017(2) -0.015(2) -0.022(2)
N7 0.062(2) 0.0422(18) 0.063(2) 0.0053(17) 0.020(2) -0.0005(17)
N8 0.079(4) 0.169(5) 0.115(4) -0.007(4) 0.007(3) 0.034(4)
N9 0.145(6) 0.219(7) 0.086(4) 0.018(4) 0.002(4) -0.089(5)
O1 0.0320(12) 0.0332(11) 0.0322(11) 0.0053(9) 0.0064(9) 0.0041(9)
O2 0.0298(13) 0.0425(12) 0.0412(13) -0.0043(10) 0.0036(11) 0.0014(11)
O3 0.0396(14) 0.0435(12) 0.0288(11) 0.0012(9) 0.0065(10) 0.0027(11)
O1W 0.099(3) 0.091(2) 0.0560(17) 0.0033(16) 0.0302(17) 0.0039(19)
O2W 0.075(2) 0.079(2) 0.094(2) 0.0041(17) 0.0206(18) 0.0248(18)
O3W 0.113(3) 0.107(2) 0.0573(17) 0.0078(17) 0.0234(18) 0.050(2)
O4 0.0384(13) 0.0317(11) 0.0393(11) 0.0087(10) 0.0140(10) 0.0063(10)
O5 0.061(2) 0.172(4) 0.077(2) 0.066(2) 0.0222(18) 0.013(2)
O6 0.120(3) 0.0616(17) 0.089(2) 0.0193(16) 0.033(2) 0.0470(19)
O7 0.073(2) 0.0517(16) 0.123(3) 0.0027(17) 0.044(2) 0.0114(15)
O8 0.156(4) 0.102(3) 0.174(4) 0.083(3) 0.007(3) 0.021(3)
O9 0.089(3) 0.102(2) 0.0659(19) 0.0057(18) 0.0076(18) -0.006(2)
O10 0.082(3) 0.123(3) 0.100(3) 0.037(2) 0.017(2) -0.013(2)
O11 0.144(6) 0.085(4) 0.139(8) -0.008(4) 0.032(5) 0.060(4)
O12 0.111(6) 0.111(7) 0.069(5) 0.038(5) -0.039(5) -0.039(5)
O13 0.100(5) 0.047(3) 0.059(3) -0.004(2) 0.014(3) 0.006(3)
O11A 0.124(16) 0.077(10) 0.111(17) -0.030(11) 0.038(14) 0.021(10)
O12A 0.077(9) 0.063(9) 0.072(12) 0.024(8) 0.017(8) 0.016(7)
O13A 0.140(16) 0.16(2) 0.070(10) -0.003(11) -0.036(10) 0.050(15)

loop_
_atom_type_symbol
_atom_type_description
_atom_type_scat_dispersion_real
_atom_type_scat_dispersion_imag
_atom_type_scat_source
C C 0.0033 0.0016 'International Tables Vol C Tables 4.2.6.8 and 6.1.1.4'
H H 0.0000 0.0000 'International Tables Vol C Tables 4.2.6.8 and 6.1.1.4'
N N 0.0061 0.0033 'International Tables Vol C Tables 4.2.6.8 and 6.1.1.4'
O O 0.0106 0.0060 'International Tables Vol C Tables 4.2.6.8 and 6.1.1.4'

loop_
_geom_angle_atom_site_label_1
_geom_angle_atom_site_label_2
_geom_angle_atom_site_label_3
_geom_angle
O1 C1 C2 120.7(3)
O1 C1 C6 120.0(3)
C2 C1 C6 119.3(3)
C3 C2 C1 120.2(3)
C3 C2 C40 119.2(3)
C1 C2 C40 120.6(3)
C2 C3 C4 120.2(3)
C2 C3 H3 119.9
C4 C3 H3 119.9
C5 C4 C3 120.1(3)
C5 C4 N1 118.4(3)
C3 C4 N1 121.6(3)
C6 C5 C4 120.6(3)
C6 C5 H5 119.7
C4 C5 H5 119.7
C5 C6 C1 119.6(3)
C5 C6 C10 119.0(3)
C1 C6 C10 121.4(3)
N1 C7 H7A 109.5
N1 C7 H7B 109.5
H7A C7 H7B 109.5
N1 C7 H7C 109.5
H7A C7 H7C 109.5
H7B C7 H7C 109.5
N1 C8 H8A 109.5
N1 C8 H8B 109.5
H8A C8 H8B 109.5
N1 C8 H8C 109.5
H8A C8 H8C 109.5
H8B C8 H8C 109.5
N1 C9 H9A 109.5
N1 C9 H9B 109.5
H9A C9 H9B 109.5
N1 C9 H9C 109.5
H9A C9 H9C 109.5
H9B C9 H9C 109.5
C12 C10 C6 113.0(2)
C12 C10 H10A 109.0
C6 C10 H10A 109.0
C12 C10 H10B 109.0
C6 C10 H10B 109.0
H10A C10 H10B 107.8
O2 C11 C16 117.7(3)
O2 C11 C12 122.2(3)
C16 C11 C12 120.1(3)
C13 C12 C11 119.3(3)
C13 C12 C10 120.3(3)
C11 C12 C10 120.3(3)
C12 C13 C14 120.8(3)
C12 C13 H13 119.6
C14 C13 H13 119.6
C15 C14 C13 120.0(3)
C15 C14 N2 120.5(3)
C13 C14 N2 119.4(3)
C14 C15 C16 120.4(3)
C14 C15 H15 119.8
C16 C15 H15 119.8
C15 C16 C11 119.2(3)
C15 C16 C20 120.0(3)
C11 C16 C20 120.7(3)
N2 C17 H17A 109.5
N2 C17 H17B 109.5
H17A C17 H17B 109.5
N2 C17 H17C 109.5
H17A C17 H17C 109.5
H17B C17 H17C 109.5
N2 C18 H18A 109.5
N2 C18 H18B 109.5
H18A C18 H18B 109.5
N2 C18 H18C 109.5
H18A C18 H18C 109.5
H18B C18 H18C 109.5
N2 C19 H19A 109.5
N2 C19 H19B 109.5
H19A C19 H19B 109.5
N2 C19 H19C 109.5
H19A C19 H19C 109.5
H19B C19 H19C 109.5
C16 C20 C22 110.1(2)
C16 C20 H20A 109.6
C22 C20 H20A 109.6
C16 C20 H20B 109.6
C22 C20 H20B 109.6
H20A C20 H20B 108.2
O3 C21 C22 119.1(3)
O3 C21 C26 119.2(3)
C22 C21 C26 121.6(3)
C21 C22 C23 118.6(3)
C21 C22 C20 122.6(3)
C23 C22 C20 118.7(3)
C24 C23 C22 120.0(3)
C24 C23 H23 120.0
C22 C23 H23 120.0
C25 C24 C23 120.8(3)
C25 C24 N3 120.5(3)
C23 C24 N3 118.6(3)
C24 C25 C26 120.8(3)
C24 C25 H25 119.6
C26 C25 H25 119.6
C25 C26 C21 118.1(3)
C25 C26 C30 120.4(3)
C21 C26 C30 121.5(3)
N3 C27 H27A 109.5
N3 C27 H27B 109.5
H27A C27 H27B 109.5
N3 C27 H27C 109.5
H27A C27 H27C 109.5
H27B C27 H27C 109.5
N3 C28 H28A 109.5
N3 C28 H28B 109.5
H28A C28 H28B 109.5
N3 C28 H28C 109.5
H28A C28 H28C 109.5
H28B C28 H28C 109.5
N3 C29 H29A 109.5
N3 C29 H29B 109.5
H29A C29 H29B 109.5
N3 C29 H29C 109.5
H29A C29 H29C 109.5
H29B C29 H29C 109.5
C32 C30 C26 113.8(2)
C32 C30 H30A 108.8
C26 C30 H30A 108.8
C32 C30 H30B 108.8
C26 C30 H30B 108.8
H30A C30 H30B 107.7
O4 C31 C36 122.2(2)
O4 C31 C32 117.8(3)
C36 C31 C32 120.1(3)
C33 C32 C31 119.0(3)
C33 C32 C30 119.8(3)
C31 C32 C30 121.2(3)
C34 C33 C32 120.7(3)
C34 C33 H33 119.6
C32 C33 H33 119.6
C35 C34 C33 120.0(3)
C35 C34 N4 119.4(3)
C33 C34 N4 120.6(2)
C34 C35 C36 120.5(3)
C34 C35 H35 119.8
C36 C35 H35 119.8
C35 C36 C31 119.6(3)
C35 C36 C40 119.2(3)
C31 C36 C40 121.2(3)
N4 C37 H37A 109.5
N4 C37 H37B 109.5
H37A C37 H37B 109.5
N4 C37 H37C 109.5
H37A C37 H37C 109.5
H37B C37 H37C 109.5
N4 C38 H38A 109.5
N4 C38 H38B 109.5
H38A C38 H38B 109.5
N4 C38 H38C 109.5
H38A C38 H38C 109.5
H38B C38 H38C 109.5
N4 C39 H39A 109.5
N4 C39 H39B 109.5
H39A C39 H39B 109.5
N4 C39 H39C 109.5
H39A C39 H39C 109.5
H39B C39 H39C 109.5
C2 C40 C36 113.9(2)
C2 C40 H40A 108.8
C36 C40 H40A 108.8
C2 C40 H40B 108.8
C36 C40 H40B 108.8
H40A C40 H40B 107.7
N8 C41 C42 179.3(6)
C41 C42 H42A 109.5
C41 C42 H42B 109.5
H42A C42 H42B 109.5
C41 C42 H42C 109.5
H42A C42 H42C 109.5
H42B C42 H42C 109.5
N9 C43 C44 177.8(6)
C43 C44 H44A 109.5
C43 C44 H44B 109.5
H44A C44 H44B 109.5
C43 C44 H44C 109.5
H44A C44 H44C 109.5
H44B C44 H44C 109.5
C8 N1 C4 113.0(3)
C8 N1 C9 107.6(3)
C4 N1 C9 110.2(2)
C8 N1 C7 107.7(3)
C4 N1 C7 108.9(2)
C9 N1 C7 109.4(3)
C18 N2 C19 112.0(4)
C18 N2 C17 110.2(4)
C19 N2 C17 102.5(4)
C18 N2 C14 109.6(3)
C19 N2 C14 112.4(3)
C17 N2 C14 110.0(3)
C27 N3 C29 108.9(3)
C27 N3 C28 109.0(3)
C29 N3 C28 106.3(3)
C27 N3 C24 108.3(3)
C29 N3 C24 111.2(3)
C28 N3 C24 113.1(2)
C38 N4 C39 106.7(2)
C38 N4 C34 112.7(2)
C39 N4 C34 111.9(2)
C38 N4 C37 108.7(3)
C39 N4 C37 108.7(3)
C34 N4 C37 108.0(2)
O5 N5 O7 121.6(4)
O5 N5 O6 120.3(4)
O7 N5 O6 118.0(3)
O8 N6 O9 122.1(6)
O8 N6 O10 120.4(6)
O9 N6 O10 117.2(4)
O13A N7 O12 155.5(18)
O13A N7 O11A 128.6(19)
O12 N7 O11A 73.0(12)
O13A N7 O13 32.0(19)
O12 N7 O13 124.5(7)
O11A N7 O13 159.2(13)
O13A N7 O11 82.6(18)
O12 N7 O11 121.7(7)
O11A N7 O11 51.8(12)
O13 N7 O11 113.6(6)
O13A N7 O12A 115.6(16)
O12 N7 O12A 42.8(7)
O11A N7 O12A 115.4(13)
O13 N7 O12A 83.6(10)
O11 N7 O12A 155.1(10)
C11 O2 H2A 110(2)
C21 O3 H3A 109(3)
HW1A O1W HW1B 109.5
HW2A O2W HW2B 115.9
HW3A O3W HW3B 116.7
C31 O4 H4A 110(2)

loop_
_geom_bond_atom_site_label_1
_geom_bond_atom_site_label_2
_geom_bond_distance
C1 O1 1.340(3)
C1 C2 1.403(4)
C1 C6 1.410(4)
C2 C3 1.382(4)
C2 C40 1.519(4)
C3 C4 1.389(4)
C3 H3 0.9400
C4 C5 1.388(4)
C4 N1 1.499(4)
C5 C6 1.385(4)
C5 H5 0.9400
C6 C10 1.523(4)
C7 N1 1.512(4)
C7 H7A 0.9700
C7 H7B 0.9700
C7 H7C 0.9700
C8 N1 1.491(4)
C8 H8A 0.9700
C8 H8B 0.9700
C8 H8C 0.9700
C9 N1 1.507(4)
C9 H9A 0.9700
C9 H9B 0.9700
C9 H9C 0.9700
C10 C12 1.521(4)
C10 H10A 0.9800
C10 H10B 0.9800
C11 O2 1.351(4)
C11 C16 1.398(4)
C11 C12 1.400(4)
C12 C13 1.376(4)
C13 C14 1.384(4)
C13 H13 0.9400
C14 C15 1.382(4)
C14 N2 1.504(4)
C15 C16 1.389(4)
C15 H15 0.9400
C16 C20 1.515(4)
C17 N2 1.503(5)
C17 H17A 0.9700
C17 H17B 0.9700
C17 H17C 0.9700
C18 N2 1.461(5)
C18 H18A 0.9700
C18 H18B 0.9700
C18 H18C 0.9700
C19 N2 1.485(5)
C19 H19A 0.9700
C19 H19B 0.9700
C19 H19C 0.9700
C20 C22 1.519(4)
C20 H20A 0.9800
C20 H20B 0.9800
C21 O3 1.373(4)
C21 C22 1.389(4)
C21 C26 1.406(4)
C22 C23 1.396(4)
C23 C24 1.393(4)
C23 H23 0.9400
C24 C25 1.370(4)
C24 N3 1.514(4)
C25 C26 1.391(4)
C25 H25 0.9400
C26 C30 1.518(4)
C27 N3 1.496(5)
C27 H27A 0.9700
C27 H27B 0.9700
C27 H27C 0.9700
C28 N3 1.498(5)
C28 H28A 0.9700
C28 H28B 0.9700
C28 H28C 0.9700
C29 N3 1.498(4)
C29 H29A 0.9700
C29 H29B 0.9700
C29 H29C 0.9700
C30 C32 1.511(4)
C30 H30A 0.9800
C30 H30B 0.9800
C31 O4 1.350(3)
C31 C36 1.393(4)
C31 C32 1.412(4)
C32 C33 1.389(4)
C33 C34 1.387(4)
C33 H33 0.9400
C34 C35 1.384(4)
C34 N4 1.504(4)
C35 C36 1.392(4)
C35 H35 0.9400
C36 C40 1.522(4)
C37 N4 1.506(4)
C37 H37A 0.9700
C37 H37B 0.9700
C37 H37C 0.9700
C38 N4 1.502(4)
C38 H38A 0.9700
C38 H38B 0.9700
C38 H38C 0.9700
C39 N4 1.503(4)
C39 H39A 0.9700
C39 H39B 0.9700
C39 H39C 0.9700
C40 H40A 0.9800
C40 H40B 0.9800
C41 N8 1.126(7)
C41 C42 1.425(7)
C42 H42A 0.9700
C42 H42B 0.9700
C42 H42C 0.9700
C43 N9 1.132(7)
C43 C44 1.393(7)
C44 H44A 0.9700
C44 H44B 0.9700
C44 H44C 0.9700
N5 O5 1.224(4)
N5 O7 1.233(4)
N5 O6 1.246(4)
N6 O8 1.200(5)
N6 O9 1.248(5)
N6 O10 1.248(6)
N7 O13A 1.12(3)
N7 O12 1.175(6)
N7 O11A 1.197(12)
N7 O13 1.239(7)
N7 O11 1.252(6)
N7 O12A 1.300(13)
O2 H2A 0.94(4)
O3 H3A 0.86(4)
O1W HW1A 0.8500
O1W HW1B 0.8499
O2W HW2A 0.8499
O2W HW2B 0.8500
O3W HW3A 0.8500
O3W HW3B 0.8500
O4 H4A 0.867(18)

loop_
_geom_hbond_atom_site_label_D
_geom_hbond_atom_site_label_H
_geom_hbond_atom_site_label_A
_geom_hbond_distance_DH
_geom_hbond_distance_HA
_geom_hbond_distance_DA
_geom_hbond_angle_DHA
_geom_hbond_site_symmetry_A
O1W HW1A O2W 0.85 1.93 2.768(4) 168.2 .
O2 H2A O1 0.94(4) 1.62(4) 2.553(3) 171(4) .
O2W HW2A O3W 0.85 1.90 2.738(5) 169.7 .
O3 H3A O4 0.86(4) 1.83(4) 2.661(3) 163(4) .
O4 H4A O1 0.867(18) 1.62(2) 2.462(3) 164(4) .
O3W HW3A O6 0.85 1.98 2.810(4) 165.5 .
O3W HW3B O9 0.85 2.01 2.825(5) 161.4 .
C8 H8A O8 0.97 2.42 3.330(6) 156.8 .
C39 H39B O6 0.97 2.39 3.306(4) 158.0 .
C39 H39C O1W 0.97 2.44 3.356(4) 157.8 .
O1W HW1B O10 0.85 1.98 2.819(5) 170.5 2_556
C9 H9A O1 0.97 2.33 3.260(4) 160.9 2_565
C9 H9B O12 0.97 2.48 3.434(9) 168.6 2_566
C18 H18B O11 0.97 2.52 3.450(10) 159.8 2_566
C18 H18C O10 0.97 2.58 3.506(7) 160.2 2_666
C19 H19A O7 0.97 2.51 3.390(6) 150.4 1_655
C19 H19B O9 0.97 2.42 3.360(6) 163.4 2_666
C19 H19C O2 0.97 2.59 3.487(6) 154.4 2_665
C28 H28B O7 0.97 2.44 3.339(5) 154.5 1_655
C29 H29A O13 0.97 2.46 3.371(7) 156.6 2_556
C38 H38A O2W 0.97 2.46 3.405(5) 165.9 2_556
C39 H39A O3 0.97 2.43 3.381(4) 166.1 2

loop_
_geom_torsion_atom_site_label_1
_geom_torsion_atom_site_label_2
_geom_torsion_atom_site_label_3
_geom_torsion_atom_site_label_4
_geom_torsion
O1 C1 C2 C3 176.5(2)
C6 C1 C2 C3 -2.6(4)
O1 C1 C2 C40 -2.6(4)
C6 C1 C2 C40 178.4(2)
C1 C2 C3 C4 0.7(4)
C40 C2 C3 C4 179.8(3)
C2 C3 C4 C5 1.9(4)
C2 C3 C4 N1 -178.0(3)
C3 C4 C5 C6 -2.6(4)
N1 C4 C5 C6 177.3(2)
C4 C5 C6 C1 0.7(4)
C4 C5 C6 C10 -178.4(3)
O1 C1 C6 C5 -177.2(2)
C2 C1 C6 C5 1.9(4)
O1 C1 C6 C10 1.9(4)
C2 C1 C6 C10 -179.0(2)
C5 C6 C10 C12 89.9(3)
C1 C6 C10 C12 -89.2(3)
O2 C11 C12 C13 -177.2(2)
C16 C11 C12 C13 1.6(4)
O2 C11 C12 C10 3.7(4)
C16 C11 C12 C10 -177.5(2)
C6 C10 C12 C13 -95.0(3)
C6 C10 C12 C11 84.1(3)
C11 C12 C13 C14 1.2(4)
C10 C12 C13 C14 -179.7(3)
C12 C13 C14 C15 -2.4(4)
C12 C13 C14 N2 179.1(3)
C13 C14 C15 C16 0.7(4)
N2 C14 C15 C16 179.2(2)
C14 C15 C16 C11 2.1(4)
C14 C15 C16 C20 -174.7(3)
O2 C11 C16 C15 175.6(2)
C12 C11 C16 C15 -3.2(4)
O2 C11 C16 C20 -7.7(4)
C12 C11 C16 C20 173.5(2)
C15 C16 C20 C22 93.1(3)
C11 C16 C20 C22 -83.6(3)
O3 C21 C22 C23 -177.5(3)
C26 C21 C22 C23 1.9(4)
O3 C21 C22 C20 5.7(4)
C26 C21 C22 C20 -174.9(3)
C16 C20 C22 C21 101.3(3)
C16 C20 C22 C23 -75.4(3)
C21 C22 C23 C24 -1.4(4)
C20 C22 C23 C24 175.4(3)
C22 C23 C24 C25 1.1(4)
C22 C23 C24 N3 177.4(3)
C23 C24 C25 C26 -1.1(4)
N3 C24 C25 C26 -177.4(3)
C24 C25 C26 C21 1.5(4)
C24 C25 C26 C30 -177.8(3)
O3 C21 C26 C25 177.5(2)
C22 C21 C26 C25 -1.9(4)
O3 C21 C26 C30 -3.3(4)
C22 C21 C26 C30 177.3(2)
C25 C26 C30 C32 80.6(3)
C21 C26 C30 C32 -98.6(3)
O4 C31 C32 C33 -175.5(3)
C36 C31 C32 C33 3.9(4)
O4 C31 C32 C30 3.6(4)
C36 C31 C32 C30 -177.0(3)
C26 C30 C32 C33 -107.9(3)
C26 C30 C32 C31 73.0(4)
C31 C32 C33 C34 -1.4(4)
C30 C32 C33 C34 179.5(3)
C32 C33 C34 C35 -2.1(4)
C32 C33 C34 N4 -179.8(3)
C33 C34 C35 C36 3.0(4)
N4 C34 C35 C36 -179.2(3)
C34 C35 C36 C31 -0.5(4)
C34 C35 C36 C40 177.8(3)
O4 C31 C36 C35 176.4(3)
C32 C31 C36 C35 -3.0(4)
O4 C31 C36 C40 -1.9(4)
C32 C31 C36 C40 178.7(3)
C3 C2 C40 C36 -88.2(3)
C1 C2 C40 C36 90.8(3)
C35 C36 C40 C2 104.7(3)
C31 C36 C40 C2 -77.0(4)
C5 C4 N1 C8 174.9(3)
C3 C4 N1 C8 -5.2(4)
C5 C4 N1 C9 54.5(4)
C3 C4 N1 C9 -125.6(3)
C5 C4 N1 C7 -65.5(3)
C3 C4 N1 C7 114.4(3)
C15 C14 N2 C18 -107.5(4)
C13 C14 N2 C18 70.9(4)
C15 C14 N2 C19 17.6(4)
C13 C14 N2 C19 -163.9(4)
C15 C14 N2 C17 131.2(4)
C13 C14 N2 C17 -50.4(4)
C25 C24 N3 C27 86.2(4)
C23 C24 N3 C27 -90.2(3)
C25 C24 N3 C29 -33.4(4)
C23 C24 N3 C29 150.2(3)
C25 C24 N3 C28 -153.0(3)
C23 C24 N3 C28 30.6(4)
C35 C34 N4 C38 161.0(3)
C33 C34 N4 C38 -21.3(4)
C35 C34 N4 C39 40.7(4)
C33 C34 N4 C39 -141.6(3)
C35 C34 N4 C37 -79.0(3)
C33 C34 N4 C37 98.8(3)
